data_4021787
loop_
_publ_author_name
'Thomas G. Back'
'Masood Parvez'
'Huimin Zhai'

_publ_contact_author
;
    Masood Parvez
    Department of Chemistry
    University of Calgary
    2500 University Drive N.W.
    Calgary, Alberta, Canada T2N 1N4  
;
_publ_contact_author_email ' parvez@ucalgary.ca '
_publ_contact_author_fax ' (403)289-9488 '
_publ_contact_author_phone ' (403)220-5348 '
_publ_section_title
;
 Rearrangements of the Diels-Alder Cycloadducts Obtained from
 Acetylenic Sulfones and 1,3-Diphenylisobenzofuran
;
_journal_name_full 'Journal of Organic Chemistry'
_journal_page_first 5254
_journal_page_last 5259
_journal_paper_doi 10.1021/jo060598e
_journal_volume 71
_journal_year 2006
_chemical_formula_sum 'C33 H30 O3 S'
_chemical_formula_weight 506.63
_chemical_name_systematic
;
 ?
;
_space_group_IT_number 14
_symmetry_cell_setting monoclinic
_symmetry_space_group_name_Hall '-P 2yn'
_symmetry_space_group_name_H-M 'P 1 21/n 1'
_atom_sites_solution_hydrogens geom
_atom_sites_solution_primary direct
_atom_sites_solution_secondary difmap
_audit_creation_method SHELXL-97
_cell_angle_alpha 90.00
_cell_angle_beta 91.853(15)
_cell_angle_gamma 90.00
_cell_formula_units_Z 4
_cell_length_a 13.398(3)
_cell_length_b 10.800(3)
_cell_length_c 18.235(4)
_cell_measurement_reflns_used 22252
_cell_measurement_temperature 173(2)
_cell_measurement_theta_max 27.5
_cell_measurement_theta_min 3.6
_cell_volume 2637.2(11)
_computing_cell_refinement 'HKL DENZO (Otwinowski & Minor, 1997)'
_computing_data_collection 'COLLECT (Hooft, 1998)'
_computing_data_reduction 'SCALEPACK (Otwinowski & Minor, 1997)'
_computing_molecular_graphics 'ORTEPII (Johnson, 1976)'
_computing_publication_material 'SHELXL-97 (Sheldrick, 1997)'
_computing_structure_refinement 'SHELXL-97 (Sheldrick, 1997)'
_computing_structure_solution 'SAPI91 (Fan, 1991)'
_diffrn_ambient_temperature 173(2)
_diffrn_measured_fraction_theta_full 0.996
_diffrn_measured_fraction_theta_max 0.996
_diffrn_measurement_device_type 'Nonius KappaCCD'
_diffrn_measurement_method ' \w and \f '
_diffrn_radiation_monochromator graphite
_diffrn_radiation_source 'fine-focus sealed tube'
_diffrn_radiation_type MoK\a
_diffrn_radiation_wavelength 0.71073
_diffrn_reflns_av_R_equivalents 0.0621
_diffrn_reflns_av_sigmaI/netI 0.0492
_diffrn_reflns_limit_h_max 16
_diffrn_reflns_limit_h_min -17
_diffrn_reflns_limit_k_max 14
_diffrn_reflns_limit_k_min -14
_diffrn_reflns_limit_l_max 23
_diffrn_reflns_limit_l_min -23
_diffrn_reflns_number 22252
_diffrn_reflns_theta_full 27.50
_diffrn_reflns_theta_max 27.50
_diffrn_reflns_theta_min 3.58
_exptl_absorpt_coefficient_mu 0.156
_exptl_absorpt_correction_T_max 0.9785
_exptl_absorpt_correction_T_min 0.9725
_exptl_absorpt_correction_type multi-scan
_exptl_absorpt_process_details 'SORTAV: (Blessing, 1997)'
_exptl_crystal_colour colorless
_exptl_crystal_density_diffrn 1.276
_exptl_crystal_density_meas ?
_exptl_crystal_density_method .
_exptl_crystal_description prism
_exptl_crystal_F_000 1072
_exptl_crystal_size_max 0.18
_exptl_crystal_size_mid 0.16
_exptl_crystal_size_min 0.14
_refine_diff_density_max 0.244
_refine_diff_density_min -0.437
_refine_diff_density_rms 0.049
_refine_ls_extinction_method none
_refine_ls_goodness_of_fit_ref 1.020
_refine_ls_hydrogen_treatment constr
_refine_ls_matrix_type full
_refine_ls_number_parameters 341
_refine_ls_number_reflns 6028
_refine_ls_number_restraints 0
_refine_ls_restrained_S_all 1.020
_refine_ls_R_factor_all 0.0877
_refine_ls_R_factor_gt 0.0492
_refine_ls_shift/su_max 0.004
_refine_ls_shift/su_mean 0.000
_refine_ls_structure_factor_coef Fsqd
_refine_ls_weighting_details 'calc w=1/[\s^2^(Fo^2^)+(0.0610P)^2^+0.9300P] where P=(Fo^2^+2Fc^2^)/3'
_refine_ls_weighting_scheme calc
_refine_ls_wR_factor_gt 0.1113
_refine_ls_wR_factor_ref 0.1321
_reflns_number_gt 4032
_reflns_number_total 6028
_reflns_threshold_expression >2sigma(I)
_cod_data_source_file jo060598esi20060318_055855.cif
_cod_depositor_comments
;
The following automatic conversions were performed:
'_symmetry_cell_setting' value 'Monoclinic' changed to 'monoclinic'
according to '/home/saulius/struct/CIF-dictionaries/cif_core.dic'
dictionary named 'cif_core.dic' version 2.4.1 from 2010-06-29.

Automatic conversion script
Id: cif_fix_enum 1527 2010-12-29 10:47:43Z saulius 
;
_cod_original_sg_symbol_H-M 'P 21/n'
_cod_database_code 4021787

loop_
_symmetry_equiv_pos_as_xyz
'x, y, z'
'-x+1/2, y+1/2, -z+1/2'
'-x, -y, -z'
'x-1/2, -y-1/2, z-1/2'

loop_
_atom_site_label
_atom_site_type_symbol
_atom_site_fract_x
_atom_site_fract_y
_atom_site_fract_z
_atom_site_U_iso_or_equiv
_atom_site_adp_type
_atom_site_occupancy
_atom_site_symmetry_multiplicity
_atom_site_calc_flag
_atom_site_refinement_flags
_atom_site_disorder_assembly
_atom_site_disorder_group
S1 S -0.12884(4) 0.26831(5) 0.16813(3) 0.03349(14) Uani 1 1 d . . .
O1 O 0.20544(10) 0.04733(17) 0.23147(9) 0.0547(4) Uani 1 1 d . . .
O2 O -0.12180(11) 0.32644(14) 0.09758(8) 0.0433(4) Uani 1 1 d . . .
O3 O -0.10112(11) 0.33815(13) 0.23282(8) 0.0441(4) Uani 1 1 d . . .
C1 C 0.12133(14) 0.0391(2) 0.20442(11) 0.0373(5) Uani 1 1 d . . .
C2 C 0.04911(14) 0.14953(19) 0.21213(10) 0.0336(4) Uani 1 1 d . . .
C3 C -0.04939(13) 0.13307(18) 0.16814(10) 0.0286(4) Uani 1 1 d . . .
C4 C -0.07485(13) 0.02964(17) 0.13086(9) 0.0265(4) Uani 1 1 d . . .
C5 C -0.00565(13) -0.07768(18) 0.12863(10) 0.0296(4) Uani 1 1 d . . .
C6 C -0.02976(15) -0.18415(19) 0.08825(11) 0.0359(5) Uani 1 1 d . . .
H6 H -0.0925 -0.1892 0.0627 0.043 Uiso 1 1 calc R . .
C7 C 0.03638(17) -0.2824(2) 0.08497(13) 0.0457(5) Uani 1 1 d . . .
H7 H 0.0190 -0.3537 0.0568 0.055 Uiso 1 1 calc R . .
C8 C 0.12815(18) -0.2771(2) 0.12268(13) 0.0503(6) Uani 1 1 d . . .
H8 H 0.1733 -0.3447 0.1207 0.060 Uiso 1 1 calc R . .
C9 C 0.15283(16) -0.1739(2) 0.16260(12) 0.0434(5) Uani 1 1 d . . .
H9 H 0.2152 -0.1706 0.1888 0.052 Uiso 1 1 calc R . .
C10 C 0.08794(14) -0.07328(19) 0.16547(10) 0.0339(4) Uani 1 1 d . . .
C11 C 0.10739(16) 0.2645(2) 0.18606(12) 0.0422(5) Uani 1 1 d . B .
H11A H 0.0680 0.3397 0.1965 0.051 Uiso 1 1 calc R . .
H11B H 0.1712 0.2701 0.2148 0.051 Uiso 1 1 calc R . .
C12 C 0.13008(17) 0.2628(2) 0.10452(13) 0.0487(6) Uani 1 1 d . . .
H12A H 0.1754 0.1920 0.0967 0.058 Uiso 1 1 calc R A 1
H12B H 0.0667 0.2436 0.0776 0.058 Uiso 1 1 calc R A 1
C13 C 0.1737(8) 0.3703(12) 0.0684(6) 0.0607(19) Uani 0.50 1 d P B 1
H13A H 0.1324 0.4446 0.0768 0.073 Uiso 0.50 1 calc PR B 1
H13B H 0.1753 0.3556 0.0148 0.073 Uiso 0.50 1 calc PR B 1
C14 C 0.2805(5) 0.3919(6) 0.0994(3) 0.0665(11) Uani 0.50 1 d P B 1
H14A H 0.3062 0.4701 0.0804 0.100 Uiso 0.50 1 calc PR B 1
H14B H 0.3236 0.3236 0.0845 0.100 Uiso 0.50 1 calc PR B 1
H14C H 0.2797 0.3957 0.1531 0.100 Uiso 0.50 1 calc PR B 1
C13' C 0.2020(8) 0.3783(12) 0.0935(5) 0.0607(19) Uani 0.50 1 d P B 2
H13C H 0.1707 0.4528 0.1145 0.073 Uiso 0.50 1 calc PR B 2
H13D H 0.2656 0.3633 0.1212 0.073 Uiso 0.50 1 calc PR B 2
C14' C 0.2235(4) 0.4025(6) 0.0176(3) 0.0665(11) Uani 0.50 1 d P B 2
H14D H 0.2576 0.4825 0.0138 0.100 Uiso 0.50 1 calc PR B 2
H14E H 0.1610 0.4047 -0.0118 0.100 Uiso 0.50 1 calc PR B 2
H14F H 0.2666 0.3369 -0.0008 0.100 Uiso 0.50 1 calc PR B 2
C15 C 0.02710(14) 0.1491(2) 0.29470(10) 0.0342(5) Uani 1 1 d . . .
C16 C 0.07453(15) 0.2292(2) 0.34469(11) 0.0398(5) Uani 1 1 d . . .
H16 H 0.1197 0.2897 0.3276 0.048 Uiso 1 1 calc R . .
C17 C 0.05670(15) 0.2218(2) 0.41879(11) 0.0423(5) Uani 1 1 d . . .
H17 H 0.0903 0.2765 0.4521 0.051 Uiso 1 1 calc R . .
C18 C -0.00917(17) 0.1359(2) 0.44480(11) 0.0425(5) Uani 1 1 d . . .
H18 H -0.0221 0.1321 0.4957 0.051 Uiso 1 1 calc R . .
C19 C -0.05643(17) 0.0551(2) 0.39614(11) 0.0440(5) Uani 1 1 d . . .
H19 H -0.1021 -0.0045 0.4136 0.053 Uiso 1 1 calc R . .
C20 C -0.03747(15) 0.0607(2) 0.32196(11) 0.0387(5) Uani 1 1 d . . .
H20 H -0.0690 0.0033 0.2892 0.046 Uiso 1 1 calc R . .
C21 C -0.17360(13) 0.00846(17) 0.09150(10) 0.0270(4) Uani 1 1 d . . .
C22 C -0.18936(14) 0.04450(19) 0.01901(10) 0.0317(4) Uani 1 1 d . . .
H22 H -0.1398 0.0907 -0.0052 0.038 Uiso 1 1 calc R . .
C23 C -0.27815(15) 0.0126(2) -0.01811(11) 0.0395(5) Uani 1 1 d . . .
H23 H -0.2889 0.0363 -0.0679 0.047 Uiso 1 1 calc R . .
C24 C -0.35077(15) -0.0534(2) 0.01740(12) 0.0416(5) Uani 1 1 d . . .
H24 H -0.4113 -0.0747 -0.0081 0.050 Uiso 1 1 calc R . .
C25 C -0.33561(15) -0.0884(2) 0.08981(11) 0.0382(5) Uani 1 1 d . . .
H25 H -0.3860 -0.1328 0.1142 0.046 Uiso 1 1 calc R . .
C26 C -0.24717(14) -0.05879(18) 0.12652(10) 0.0310(4) Uani 1 1 d . . .
H26 H -0.2363 -0.0844 0.1760 0.037 Uiso 1 1 calc R . .
C27 C -0.25349(14) 0.22170(18) 0.17880(10) 0.0316(4) Uani 1 1 d . . .
C28 C -0.32240(15) 0.23937(19) 0.12124(11) 0.0358(5) Uani 1 1 d . . .
H28 H -0.3027 0.2751 0.0763 0.043 Uiso 1 1 calc R . .
C29 C -0.42034(15) 0.2037(2) 0.13073(12) 0.0397(5) Uani 1 1 d . . .
H29 H -0.4684 0.2172 0.0921 0.048 Uiso 1 1 calc R . .
C30 C -0.45026(15) 0.1486(2) 0.19544(12) 0.0392(5) Uani 1 1 d . . .
C31 C -0.37989(16) 0.1351(2) 0.25265(11) 0.0393(5) Uani 1 1 d . . .
H31 H -0.3995 0.0997 0.2977 0.047 Uiso 1 1 calc R . .
C32 C -0.28206(15) 0.17222(19) 0.24526(10) 0.0347(5) Uani 1 1 d . . .
H32 H -0.2350 0.1640 0.2850 0.042 Uiso 1 1 calc R . .
C33 C -0.55472(17) 0.0998(3) 0.20177(14) 0.0557(6) Uani 1 1 d . . .
H33A H -0.5676 0.0827 0.2534 0.067 Uiso 1 1 calc R . .
H33B H -0.5621 0.0232 0.1732 0.067 Uiso 1 1 calc R . .
H33C H -0.6025 0.1615 0.1828 0.067 Uiso 1 1 calc R . .

loop_
_atom_site_aniso_label
_atom_site_aniso_U_11
_atom_site_aniso_U_22
_atom_site_aniso_U_33
_atom_site_aniso_U_23
_atom_site_aniso_U_13
_atom_site_aniso_U_12
S1 0.0337(3) 0.0281(3) 0.0385(3) -0.0021(2) -0.0006(2) 0.0002(2)
O1 0.0277(8) 0.0732(12) 0.0624(10) -0.0063(9) -0.0116(7) 0.0020(7)
O2 0.0449(8) 0.0379(8) 0.0475(9) 0.0107(7) 0.0065(7) 0.0015(7)
O3 0.0446(8) 0.0356(8) 0.0517(9) -0.0167(7) -0.0030(7) -0.0016(7)
C1 0.0261(10) 0.0531(13) 0.0327(10) 0.0025(9) 0.0001(8) -0.0002(9)
C2 0.0266(10) 0.0399(12) 0.0342(10) -0.0046(9) -0.0031(8) -0.0048(8)
C3 0.0249(9) 0.0326(10) 0.0283(9) -0.0002(8) 0.0003(7) -0.0013(8)
C4 0.0243(9) 0.0300(10) 0.0251(9) 0.0019(7) 0.0008(7) 0.0001(7)
C5 0.0286(9) 0.0318(10) 0.0285(9) 0.0039(8) 0.0032(8) 0.0022(8)
C6 0.0363(11) 0.0332(11) 0.0382(11) -0.0013(9) 0.0018(9) 0.0023(9)
C7 0.0547(14) 0.0334(12) 0.0494(13) -0.0027(10) 0.0059(11) 0.0089(10)
C8 0.0510(14) 0.0447(13) 0.0554(14) 0.0055(11) 0.0060(11) 0.0210(11)
C9 0.0361(11) 0.0532(14) 0.0411(12) 0.0079(10) 0.0013(9) 0.0130(10)
C10 0.0283(10) 0.0434(12) 0.0300(10) 0.0058(9) 0.0021(8) 0.0040(8)
C11 0.0348(11) 0.0453(13) 0.0466(12) -0.0065(10) 0.0022(9) -0.0106(9)
C12 0.0427(12) 0.0538(15) 0.0503(14) 0.0048(11) 0.0106(10) -0.0083(11)
C13 0.060(6) 0.053(2) 0.070(6) -0.003(4) 0.016(4) -0.024(4)
C14 0.068(3) 0.067(3) 0.066(2) 0.000(2) 0.020(2) -0.022(2)
C13' 0.060(6) 0.053(2) 0.070(6) -0.003(4) 0.016(4) -0.024(4)
C14' 0.068(3) 0.067(3) 0.066(2) 0.000(2) 0.020(2) -0.022(2)
C15 0.0270(10) 0.0421(12) 0.0331(10) -0.0032(9) -0.0048(8) -0.0001(8)
C16 0.0274(10) 0.0508(13) 0.0407(11) -0.0068(10) -0.0038(9) -0.0044(9)
C17 0.0376(11) 0.0507(13) 0.0379(11) -0.0087(10) -0.0096(9) 0.0005(10)
C18 0.0522(13) 0.0443(13) 0.0306(10) 0.0008(9) -0.0050(10) 0.0077(10)
C19 0.0483(13) 0.0462(13) 0.0374(11) 0.0066(10) -0.0022(10) -0.0024(10)
C20 0.0428(12) 0.0389(12) 0.0339(10) 0.0000(9) -0.0075(9) -0.0046(9)
C21 0.0267(9) 0.0260(10) 0.0283(9) -0.0041(7) -0.0004(7) 0.0018(7)
C22 0.0293(10) 0.0368(11) 0.0290(9) -0.0009(8) 0.0014(8) 0.0018(8)
C23 0.0349(11) 0.0528(14) 0.0303(10) -0.0062(9) -0.0057(9) 0.0065(10)
C24 0.0287(10) 0.0520(13) 0.0437(12) -0.0127(10) -0.0069(9) -0.0015(9)
C25 0.0304(10) 0.0390(12) 0.0452(12) -0.0063(9) 0.0036(9) -0.0064(9)
C26 0.0324(10) 0.0289(10) 0.0315(10) -0.0014(8) 0.0004(8) -0.0006(8)
C27 0.0328(10) 0.0263(10) 0.0357(10) -0.0035(8) 0.0014(8) 0.0052(8)
C28 0.0363(11) 0.0358(11) 0.0351(10) 0.0022(9) -0.0014(9) 0.0072(9)
C29 0.0354(11) 0.0406(12) 0.0427(12) -0.0019(10) -0.0048(9) 0.0084(9)
C30 0.0339(11) 0.0389(12) 0.0451(12) -0.0097(10) 0.0042(9) 0.0031(9)
C31 0.0443(12) 0.0389(12) 0.0350(11) -0.0048(9) 0.0080(9) 0.0001(9)
C32 0.0395(11) 0.0345(11) 0.0300(10) -0.0054(8) -0.0007(9) 0.0051(9)
C33 0.0389(12) 0.0678(17) 0.0609(15) -0.0088(13) 0.0068(11) -0.0056(11)

loop_
_atom_type_symbol
_atom_type_description
_atom_type_scat_dispersion_real
_atom_type_scat_dispersion_imag
_atom_type_scat_source
C C 0.0033 0.0016 'International Tables Vol C Tables 4.2.6.8 and 6.1.1.4'
H H 0.0000 0.0000 'International Tables Vol C Tables 4.2.6.8 and 6.1.1.4'
O O 0.0106 0.0060 'International Tables Vol C Tables 4.2.6.8 and 6.1.1.4'
S S 0.1246 0.1234 'International Tables Vol C Tables 4.2.6.8 and 6.1.1.4'

loop_
_geom_angle_atom_site_label_1
_geom_angle_atom_site_label_2
_geom_angle_atom_site_label_3
_geom_angle
O2 S1 O3 118.83(10)
O2 S1 C27 108.28(9)
O3 S1 C27 106.24(9)
O2 S1 C3 107.30(9)
O3 S1 C3 106.69(9)
C27 S1 C3 109.24(9)
O1 C1 C10 121.3(2)
O1 C1 C2 118.72(19)
C10 C1 C2 120.00(16)
C3 C2 C15 108.77(15)
C3 C2 C1 113.21(16)
C15 C2 C1 103.07(16)
C3 C2 C11 111.49(16)
C15 C2 C11 114.58(16)
C1 C2 C11 105.51(16)
C4 C3 C2 124.10(17)
C4 C3 S1 122.07(14)
C2 C3 S1 113.80(13)
C3 C4 C5 120.87(16)
C3 C4 C21 124.94(17)
C5 C4 C21 114.14(16)
C6 C5 C10 117.87(18)
C6 C5 C4 121.49(16)
C10 C5 C4 120.60(17)
C7 C6 C5 121.05(19)
C7 C6 H6 119.5
C5 C6 H6 119.5
C6 C7 C8 120.3(2)
C6 C7 H7 119.9
C8 C7 H7 119.9
C9 C8 C7 119.5(2)
C9 C8 H8 120.3
C7 C8 H8 120.3
C8 C9 C10 121.0(2)
C8 C9 H9 119.5
C10 C9 H9 119.5
C9 C10 C5 120.3(2)
C9 C10 C1 118.80(18)
C5 C10 C1 120.84(18)
C12 C11 C2 114.03(17)
C12 C11 H11A 108.7
C2 C11 H11A 108.7
C12 C11 H11B 108.7
C2 C11 H11B 108.7
H11A C11 H11B 107.6
C13 C12 C11 121.6(4)
C11 C12 C13' 104.7(4)
C13 C12 H12A 106.9
C11 C12 H12A 106.9
C13' C12 H12A 102.1
C13 C12 H12B 106.9
C11 C12 H12B 106.9
C13' C12 H12B 127.9
H12A C12 H12B 106.7
C12 C13 C14 109.5(8)
C12 C13 H13A 109.8
C14 C13 H13A 109.8
C12 C13 H13B 109.8
C14 C13 H13B 109.8
H13A C13 H13B 108.2
C13 C14 H14A 109.5
C13 C14 H14B 109.5
H14A C14 H14B 109.5
C13 C14 H14C 109.5
H14A C14 H14C 109.5
H14B C14 H14C 109.5
C14' C13' C12 113.8(6)
C14' C13' H13C 108.8
C12 C13' H13C 108.8
C14' C13' H13D 108.8
C12 C13' H13D 108.8
H13C C13' H13D 107.7
C13' C14' H14D 109.5
C13' C14' H14E 109.5
H14D C14' H14E 109.5
C13' C14' H14F 109.5
H14D C14' H14F 109.5
H14E C14' H14F 109.5
C20 C15 C16 117.89(19)
C20 C15 C2 119.44(17)
C16 C15 C2 122.54(18)
C17 C16 C15 120.9(2)
C17 C16 H16 119.6
C15 C16 H16 119.6
C18 C17 C16 120.64(19)
C18 C17 H17 119.7
C16 C17 H17 119.7
C17 C18 C19 119.3(2)
C17 C18 H18 120.3
C19 C18 H18 120.3
C18 C19 C20 120.3(2)
C18 C19 H19 119.9
C20 C19 H19 119.9
C19 C20 C15 120.97(19)
C19 C20 H20 119.5
C15 C20 H20 119.5
C22 C21 C26 119.59(16)
C22 C21 C4 121.13(16)
C26 C21 C4 119.00(16)
C21 C22 C23 119.67(18)
C21 C22 H22 120.2
C23 C22 H22 120.2
C24 C23 C22 120.15(19)
C24 C23 H23 119.9
C22 C23 H23 119.9
C25 C24 C23 120.28(18)
C25 C24 H24 119.9
C23 C24 H24 119.9
C26 C25 C24 119.84(19)
C26 C25 H25 120.1
C24 C25 H25 120.1
C25 C26 C21 120.46(18)
C25 C26 H26 119.8
C21 C26 H26 119.8
C28 C27 C32 121.13(19)
C28 C27 S1 119.13(16)
C32 C27 S1 119.69(15)
C29 C28 C27 118.51(19)
C29 C28 H28 120.7
C27 C28 H28 120.7
C28 C29 C30 121.68(19)
C28 C29 H29 119.2
C30 C29 H29 119.2
C31 C30 C29 118.28(19)
C31 C30 C33 121.0(2)
C29 C30 C33 120.6(2)
C32 C31 C30 121.2(2)
C32 C31 H31 119.4
C30 C31 H31 119.4
C31 C32 C27 119.06(18)
C31 C32 H32 120.5
C27 C32 H32 120.5
C30 C33 H33A 109.5
C30 C33 H33B 109.5
H33A C33 H33B 109.5
C30 C33 H33C 109.5
H33A C33 H33C 109.5
H33B C33 H33C 109.5

loop_
_geom_bond_atom_site_label_1
_geom_bond_atom_site_label_2
_geom_bond_distance
S1 O2 1.4373(15)
S1 O3 1.4388(14)
S1 C27 1.761(2)
S1 C3 1.807(2)
O1 C1 1.219(2)
C1 C10 1.469(3)
C1 C2 1.545(3)
C2 C3 1.532(2)
C2 C15 1.544(3)
C2 C11 1.550(3)
C3 C4 1.346(3)
C4 C5 1.486(3)
C4 C21 1.502(2)
C5 C6 1.398(3)
C5 C10 1.404(3)
C6 C7 1.385(3)
C6 H6 0.9500
C7 C8 1.390(3)
C7 H7 0.9500
C8 C9 1.366(3)
C8 H8 0.9500
C9 C10 1.394(3)
C9 H9 0.9500
C11 C12 1.527(3)
C11 H11A 0.9900
C11 H11B 0.9900
C12 C13 1.466(13)
C12 C13' 1.593(11)
C12 H12A 0.9900
C12 H12B 0.9900
C13 C14 1.539(9)
C13 H13A 0.9900
C13 H13B 0.9900
C14 H14A 0.9800
C14 H14B 0.9800
C14 H14C 0.9800
C13' C14' 1.447(12)
C13' H13C 0.9900
C13' H13D 0.9900
C14' H14D 0.9800
C14' H14E 0.9800
C14' H14F 0.9800
C15 C20 1.391(3)
C15 C16 1.395(3)
C16 C17 1.382(3)
C16 H16 0.9500
C17 C18 1.375(3)
C17 H17 0.9500
C18 C19 1.383(3)
C18 H18 0.9500
C19 C20 1.386(3)
C19 H19 0.9500
C20 H20 0.9500
C21 C22 1.388(3)
C21 C26 1.396(3)
C22 C23 1.393(3)
C22 H22 0.9500
C23 C24 1.384(3)
C23 H23 0.9500
C24 C25 1.382(3)
C24 H24 0.9500
C25 C26 1.380(3)
C25 H25 0.9500
C26 H26 0.9500
C27 C28 1.389(3)
C27 C32 1.389(3)
C28 C29 1.384(3)
C28 H28 0.9500
C29 C30 1.392(3)
C29 H29 0.9500
C30 C31 1.391(3)
C30 C33 1.504(3)
C31 C32 1.381(3)
C31 H31 0.9500
C32 H32 0.9500
C33 H33A 0.9800
C33 H33B 0.9800
C33 H33C 0.9800

loop_
_geom_torsion_atom_site_label_1
_geom_torsion_atom_site_label_2
_geom_torsion_atom_site_label_3
_geom_torsion_atom_site_label_4
_geom_torsion
O1 C1 C2 C3 173.23(18)
C10 C1 C2 C3 -7.1(3)
O1 C1 C2 C15 -69.4(2)
C10 C1 C2 C15 110.19(19)
O1 C1 C2 C11 51.1(2)
C10 C1 C2 C11 -129.31(18)
C15 C2 C3 C4 -109.1(2)
C1 C2 C3 C4 4.9(3)
C11 C2 C3 C4 123.6(2)
C15 C2 C3 S1 72.66(18)
C1 C2 C3 S1 -173.41(13)
C11 C2 C3 S1 -54.63(19)
O2 S1 C3 C4 -73.88(18)
O3 S1 C3 C4 157.75(16)
C27 S1 C3 C4 43.30(18)
O2 S1 C3 C2 104.42(14)
O3 S1 C3 C2 -23.95(16)
C27 S1 C3 C2 -138.40(14)
C2 C3 C4 C5 -1.4(3)
S1 C3 C4 C5 176.72(13)
C2 C3 C4 C21 175.80(17)
S1 C3 C4 C21 -6.1(3)
C3 C4 C5 C6 -177.96(18)
C21 C4 C5 C6 4.5(3)
C3 C4 C5 C10 0.0(3)
C21 C4 C5 C10 -177.51(17)
C10 C5 C6 C7 0.3(3)
C4 C5 C6 C7 178.29(18)
C5 C6 C7 C8 0.6(3)
C6 C7 C8 C9 -0.4(4)
C7 C8 C9 C10 -0.7(4)
C8 C9 C10 C5 1.7(3)
C8 C9 C10 C1 -175.3(2)
C6 C5 C10 C9 -1.4(3)
C4 C5 C10 C9 -179.43(18)
C6 C5 C10 C1 175.45(18)
C4 C5 C10 C1 -2.6(3)
O1 C1 C10 C9 2.9(3)
C2 C1 C10 C9 -176.71(18)
O1 C1 C10 C5 -174.00(19)
C2 C1 C10 C5 6.4(3)
C3 C2 C11 C12 -56.8(2)
C15 C2 C11 C12 179.10(18)
C1 C2 C11 C12 66.5(2)
C2 C11 C12 C13 172.5(6)
C2 C11 C12 C13' -172.4(5)
C11 C12 C13 C14 66.3(9)
C13' C12 C13 C14 23(2)
C13 C12 C13' C14' -29.9(19)
C11 C12 C13' C14' -173.1(7)
C3 C2 C15 C20 44.7(2)
C1 C2 C15 C20 -75.7(2)
C11 C2 C15 C20 170.23(18)
C3 C2 C15 C16 -139.54(19)
C1 C2 C15 C16 100.1(2)
C11 C2 C15 C16 -14.0(3)
C20 C15 C16 C17 -0.8(3)
C2 C15 C16 C17 -176.62(19)
C15 C16 C17 C18 -0.7(3)
C16 C17 C18 C19 1.1(3)
C17 C18 C19 C20 0.0(3)
C18 C19 C20 C15 -1.6(3)
C16 C15 C20 C19 2.0(3)
C2 C15 C20 C19 177.93(19)
C3 C4 C21 C22 88.4(2)
C5 C4 C21 C22 -94.2(2)
C3 C4 C21 C26 -97.6(2)
C5 C4 C21 C26 79.8(2)
C26 C21 C22 C23 -0.3(3)
C4 C21 C22 C23 173.65(18)
C21 C22 C23 C24 0.7(3)
C22 C23 C24 C25 -0.2(3)
C23 C24 C25 C26 -0.9(3)
C24 C25 C26 C21 1.3(3)
C22 C21 C26 C25 -0.7(3)
C4 C21 C26 C25 -174.79(18)
O2 S1 C27 C28 3.12(19)
O3 S1 C27 C28 131.83(16)
C3 S1 C27 C28 -113.43(16)
O2 S1 C27 C32 -174.54(15)
O3 S1 C27 C32 -45.84(18)
C3 S1 C27 C32 68.90(17)
C32 C27 C28 C29 -1.6(3)
S1 C27 C28 C29 -179.19(15)
C27 C28 C29 C30 -1.5(3)
C28 C29 C30 C31 3.1(3)
C28 C29 C30 C33 -174.1(2)
C29 C30 C31 C32 -1.7(3)
C33 C30 C31 C32 175.5(2)
C30 C31 C32 C27 -1.2(3)
C28 C27 C32 C31 2.9(3)
S1 C27 C32 C31 -179.48(15)
